data_4104633
loop_
_publ_author_name
'P. Andrew Evans'
'Elizabeth A. Clizbe'

_publ_section_title
;
 Unlocking Ylide Reactivity in the Metal-Catalyzed Allylic Substitution
 Reaction: Stereospecific Construction of Primary Allylic Amines with
 Aza-Ylides
;
_journal_name_full 'Journal of the American Chemical Society'
_journal_page_first 8722
_journal_page_last 8723
_journal_paper_doi 10.1021/ja9041302
_journal_volume 131
_journal_year 2009
_chemical_formula_moiety 'C18 H17 N2 +, I -'
_chemical_formula_sum 'C18 H17 I N2'
_chemical_formula_weight 388.24
_chemical_name_systematic
;
 ?
;
_space_group_IT_number 14
_symmetry_cell_setting monoclinic
_symmetry_space_group_name_Hall '-P 2ybc'
_symmetry_space_group_name_H-M 'P 1 21/c 1'
_atom_sites_solution_hydrogens difmap
_atom_sites_solution_primary direct
_atom_sites_solution_secondary difmap
_audit_creation_method SHELXL-97
_cell_angle_alpha 90.00
_cell_angle_beta 91.16(7)
_cell_angle_gamma 90.00
_cell_formula_units_Z 4
_cell_length_a 17.287(5)
_cell_length_b 8.552(2)
_cell_length_c 11.053(3)
_cell_measurement_reflns_used 912
_cell_measurement_temperature 128(2)
_cell_measurement_theta_max 33.702
_cell_measurement_theta_min 3.803
_cell_volume 1633.7(8)
_computing_cell_refinement 'SAINT 7.16B (Bruker, 2005)'
_computing_data_collection 'SMART 5.630 (Bruker, 2003)'
_computing_data_reduction 'SAINT 7.16B; XTEL (Local library)'
_computing_structure_refinement 'SHELXL-97 (Sheldrick, 1997)'
_computing_structure_solution 'SHELXS-97 (Sheldrick, 1997)'
_diffrn_ambient_temperature 128(2)
_diffrn_detector 'CCD area detector'
_diffrn_detector_area_resol_mean 44.52
_diffrn_detector_type 'Bruker SMART 6000'
_diffrn_measured_fraction_theta_full 0.998
_diffrn_measured_fraction_theta_max 0.998
_diffrn_measurement_details '   0.30 degree frames measured for  30.15 seconds each'
_diffrn_measurement_device 'three-circle goniometer with fixed chi'
_diffrn_measurement_device_type 'Bruker Platform goniometer'
_diffrn_measurement_method '\w scans'
_diffrn_radiation_monochromator graphite
_diffrn_radiation_source 'normal-focus sealed tube'
_diffrn_radiation_type 'Mo K\a'
_diffrn_radiation_wavelength 0.71073
_diffrn_reflns_av_R_equivalents 0.0831
_diffrn_reflns_av_sigmaI/netI 0.0599
_diffrn_reflns_limit_h_max 24
_diffrn_reflns_limit_h_min -24
_diffrn_reflns_limit_k_max 12
_diffrn_reflns_limit_k_min -12
_diffrn_reflns_limit_l_max 15
_diffrn_reflns_limit_l_min -15
_diffrn_reflns_number 48095
_diffrn_reflns_theta_full 30.00
_diffrn_reflns_theta_max 30.00
_diffrn_reflns_theta_min 3.80
_diffrn_standards_number 0
_exptl_absorpt_coefficient_mu 1.955
_exptl_absorpt_correction_type multi-scan
_exptl_absorpt_process_details 'Semi-empirical absorption correction via TWINABS 1.05 (Bruker Nonius, 2005)'
_exptl_crystal_colour colorless
_exptl_crystal_density_diffrn 1.578
_exptl_crystal_description plate
_exptl_crystal_F_000 768
_exptl_crystal_size_max 0.15
_exptl_crystal_size_mid 0.15
_exptl_crystal_size_min 0.04
_refine_diff_density_max 1.131
_refine_diff_density_min -1.300
_refine_diff_density_rms 0.139
_refine_ls_extinction_method none
_refine_ls_goodness_of_fit_ref 0.958
_refine_ls_hydrogen_treatment refall
_refine_ls_matrix_type full
_refine_ls_number_parameters 259
_refine_ls_number_reflns 4751
_refine_ls_number_restraints 0
_refine_ls_restrained_S_all 0.958
_refine_ls_R_factor_all 0.0808
_refine_ls_R_factor_gt 0.0405
_refine_ls_shift/su_max 0.002
_refine_ls_shift/su_mean 0.000
_refine_ls_structure_factor_coef Fsqd
_refine_ls_weighting_details
; calc
   [\s^2^(Fo^2^)+6Fo^2^+(0.015Fo^2^)^2^]^-1^
;
_refine_ls_weighting_scheme calc
_refine_ls_wR_factor_gt 0.0677
_refine_ls_wR_factor_ref 0.0755
_reflns_number_gt 2873
_reflns_number_total 4751
_reflns_threshold_expression 'I > 2\s(I)'
_cod_data_source_file ja9041302_si_001.cif
_cod_data_source_block 05257
_cod_original_sg_symbol_H-M 'P 21/c'
_cod_database_code 4104633

loop_
_symmetry_equiv_pos_as_xyz
'x, y, z'
'-x, y+1/2, -z+1/2'
'-x, -y, -z'
'x, -y-1/2, z-1/2'

loop_
_atom_site_label
_atom_site_type_symbol
_atom_site_fract_x
_atom_site_fract_y
_atom_site_fract_z
_atom_site_U_iso_or_equiv
_atom_site_adp_type
_atom_site_occupancy
_atom_site_symmetry_multiplicity
_atom_site_calc_flag
C1 C 0.8982(3) 0.4201(6) 0.5589(4) 0.0283(10) Uani 1 1 d
C2 C 0.9423(3) 0.4690(6) 0.6560(5) 0.0331(12) Uani 1 1 d
C3 C 0.9081(3) 0.5360(5) 0.7596(4) 0.0281(10) Uani 1 1 d
C4 C 0.9512(3) 0.5873(6) 0.8617(5) 0.0348(12) Uani 1 1 d
C5 C 0.9161(3) 0.6482(6) 0.9601(5) 0.0379(13) Uani 1 1 d
C6 C 0.8351(3) 0.6600(6) 0.9623(5) 0.0329(11) Uani 1 1 d
C7 C 0.7906(3) 0.6123(5) 0.8639(4) 0.0261(10) Uani 1 1 d
C8 C 0.8266(3) 0.5505(5) 0.7606(4) 0.0238(9) Uani 1 1 d
C9 C 0.7823(3) 0.4980(5) 0.6574(4) 0.0237(10) Uani 1 1 d
C10 C 0.8164(2) 0.4355(5) 0.5589(4) 0.0237(9) Uani 1 1 d
C11 C 0.7712(3) 0.3760(5) 0.4484(4) 0.0268(10) Uani 1 1 d
C12 C 0.7920(3) 0.4629(6) 0.3352(4) 0.0301(11) Uani 1 1 d
C13 C 0.8268(4) 0.3996(7) 0.2427(5) 0.0384(13) Uani 1 1 d
N14 N 0.6878(2) 0.3805(5) 0.4752(4) 0.0213(8) Uani 1 1 d
N15 N 0.6438(2) 0.3140(5) 0.3784(4) 0.0202(9) Uani 1 1 d
C16 C 0.6139(3) 0.4032(6) 0.2873(5) 0.0224(11) Uani 1 1 d
C17 C 0.5715(3) 0.3334(7) 0.1969(5) 0.0258(12) Uani 1 1 d
C18 C 0.5613(3) 0.1727(7) 0.1961(5) 0.0229(11) Uani 1 1 d
C19 C 0.5926(3) 0.0846(6) 0.2904(5) 0.0234(11) Uani 1 1 d
C20 C 0.6326(3) 0.1580(5) 0.3824(5) 0.0216(11) Uani 1 1 d
I21 I 0.599852(16) 0.74650(4) 0.04472(2) 0.02199(7) Uani 1 1 d
H1 H 0.925(3) 0.374(5) 0.485(4) 0.023(12) Uiso 1 1 d
H2 H 0.992(3) 0.462(5) 0.659(3) 0.006(10) Uiso 1 1 d
H4 H 1.002(3) 0.588(6) 0.861(4) 0.029(14) Uiso 1 1 d
H5 H 0.945(3) 0.674(5) 1.033(4) 0.029(13) Uiso 1 1 d
H6 H 0.810(3) 0.704(6) 1.034(4) 0.035(14) Uiso 1 1 d
H7 H 0.735(3) 0.626(6) 0.865(4) 0.030(13) Uiso 1 1 d
H9 H 0.736(3) 0.513(5) 0.663(4) 0.015(11) Uiso 1 1 d
H11 H 0.791(2) 0.260(6) 0.436(3) 0.025(11) Uiso 1 1 d
H12 H 0.775(4) 0.580(8) 0.325(6) 0.08(2) Uiso 1 1 d
H13A H 0.835(4) 0.302(7) 0.250(5) 0.06(2) Uiso 1 1 d
H13B H 0.837(4) 0.466(7) 0.173(5) 0.055(18) Uiso 1 1 d
H14 H 0.677(3) 0.451(5) 0.479(4) 0.010(13) Uiso 1 1 d
H16 H 0.626(3) 0.499(6) 0.286(4) 0.031(14) Uiso 1 1 d
H17 H 0.554(3) 0.389(5) 0.139(4) 0.014(12) Uiso 1 1 d
H18 H 0.530(3) 0.130(6) 0.138(4) 0.029(15) Uiso 1 1 d
H19 H 0.590(2) -0.022(5) 0.295(4) 0.010(10) Uiso 1 1 d
H20 H 0.656(3) 0.107(5) 0.449(4) 0.013(11) Uiso 1 1 d

loop_
_atom_site_aniso_label
_atom_site_aniso_U_11
_atom_site_aniso_U_22
_atom_site_aniso_U_33
_atom_site_aniso_U_23
_atom_site_aniso_U_13
_atom_site_aniso_U_12
C1 0.024(2) 0.032(2) 0.029(3) 0.007(2) 0.007(2) 0.001(2)
C2 0.018(2) 0.037(3) 0.045(3) 0.012(2) 0.006(2) -0.001(2)
C3 0.023(2) 0.024(2) 0.037(3) 0.007(2) -0.002(2) 0.0002(19)
C4 0.025(3) 0.033(3) 0.047(3) 0.004(2) -0.010(2) -0.003(2)
C5 0.044(4) 0.027(2) 0.043(3) -0.002(2) -0.016(3) -0.005(2)
C6 0.039(3) 0.020(2) 0.040(3) -0.002(2) -0.005(2) -0.002(2)
C7 0.026(3) 0.018(2) 0.034(3) -0.0005(19) -0.001(2) 0.000(2)
C8 0.026(2) 0.014(2) 0.031(2) 0.0048(18) 0.0003(19) 0.0017(17)
C9 0.016(2) 0.020(2) 0.035(3) 0.0089(19) 0.0008(18) 0.0029(17)
C10 0.023(2) 0.021(2) 0.027(2) 0.0049(18) 0.0035(19) -0.0005(17)
C11 0.022(2) 0.025(2) 0.034(3) 0.004(2) 0.0044(19) 0.0011(18)
C12 0.036(3) 0.023(2) 0.031(3) 0.000(2) 0.004(2) -0.002(2)
C13 0.049(3) 0.032(3) 0.035(3) -0.003(2) 0.012(2) -0.008(3)
N14 0.0227(19) 0.0158(19) 0.025(2) -0.0047(16) 0.0013(16) 0.0041(16)
N15 0.021(2) 0.0198(18) 0.020(2) -0.0008(15) 0.0019(16) 0.0071(16)
C16 0.020(3) 0.020(2) 0.028(3) 0.001(2) 0.007(2) 0.0012(18)
C17 0.023(3) 0.028(3) 0.027(3) 0.007(2) 0.008(2) 0.007(2)
C18 0.021(3) 0.024(3) 0.024(3) -0.002(2) 0.003(2) 0.003(2)
C19 0.020(2) 0.022(3) 0.028(3) -0.001(2) 0.0058(19) 0.002(2)
C20 0.024(3) 0.013(2) 0.028(3) 0.003(2) 0.009(2) 0.005(2)
I21 0.02709(11) 0.01630(10) 0.02265(12) -0.00009(17) 0.00206(8) -0.00378(17)

loop_
_atom_type_symbol
_atom_type_description
_atom_type_scat_dispersion_real
_atom_type_scat_dispersion_imag
_atom_type_scat_source
C C 0.0033 0.0016 'International Tables Vol C Tables 4.2.6.8 and 6.1.1.4'
H H 0.0000 0.0000 'International Tables Vol C Tables 4.2.6.8 and 6.1.1.4'
N N 0.0061 0.0033 'International Tables Vol C Tables 4.2.6.8 and 6.1.1.4'
I I -0.4742 1.8119 'International Tables Vol C Tables 4.2.6.8 and 6.1.1.4'

loop_
_geom_angle_atom_site_label_1
_geom_angle_atom_site_label_2
_geom_angle_atom_site_label_3
_geom_angle
C2 C1 C10 120.7(4)
C2 C1 H1 119(2)
C10 C1 H1 120(2)
C1 C2 C3 121.4(4)
C1 C2 H2 123(3)
C3 C2 H2 115(3)
C4 C3 C2 123.2(4)
C4 C3 C8 118.5(5)
C2 C3 C8 118.3(4)
C5 C4 C3 121.5(5)
C5 C4 H4 117(3)
C3 C4 H4 121(3)
C4 C5 C6 120.1(5)
C4 C5 H5 121(3)
C6 C5 H5 118(3)
C7 C6 C5 120.3(5)
C7 C6 H6 120(3)
C5 C6 H6 120(3)
C6 C7 C8 120.0(5)
C6 C7 H7 119(3)
C8 C7 H7 121(3)
C7 C8 C3 119.6(4)
C7 C8 C9 121.5(4)
C3 C8 C9 118.8(4)
C10 C9 C8 121.9(4)
C10 C9 H9 124(3)
C8 C9 H9 114(3)
C9 C10 C1 118.9(4)
C9 C10 C11 123.4(4)
C1 C10 C11 117.6(4)
N14 C11 C12 113.9(4)
N14 C11 C10 108.5(4)
C12 C11 C10 111.9(4)
N14 C11 H11 112(2)
C12 C11 H11 106(2)
C10 C11 H11 105(2)
C13 C12 C11 124.4(5)
C13 C12 H12 116(4)
C11 C12 H12 119(4)
C12 C13 H13A 115(4)
C12 C13 H13B 118(4)
H13A C13 H13B 128(5)
N15 N14 C11 110.4(4)
N15 N14 H14 106(4)
C11 N14 H14 109(4)
C20 N15 C16 121.8(5)
C20 N15 N14 116.6(4)
C16 N15 N14 121.6(4)
N15 C16 C17 119.2(5)
N15 C16 H16 118(3)
C17 C16 H16 123(3)
C16 C17 C18 120.4(6)
C16 C17 H17 119(3)
C18 C17 H17 121(3)
C19 C18 C17 119.1(6)
C19 C18 H18 122(3)
C17 C18 H18 119(3)
C20 C19 C18 119.5(5)
C20 C19 H19 116(3)
C18 C19 H19 124(3)
N15 C20 C19 120.0(5)
N15 C20 H20 115(3)
C19 C20 H20 125(3)

loop_
_geom_bond_atom_site_label_1
_geom_bond_atom_site_label_2
_geom_bond_distance
C1 C2 1.369(7)
C1 C10 1.421(6)
C1 H1 1.02(5)
C2 C3 1.420(7)
C2 H2 0.86(4)
C3 C4 1.410(7)
C3 C8 1.413(6)
C4 C5 1.360(8)
C4 H4 0.87(5)
C5 C6 1.405(7)
C5 H5 0.96(5)
C6 C7 1.381(7)
C6 H6 0.99(5)
C7 C8 1.414(7)
C7 H7 0.98(5)
C8 C9 1.433(6)
C9 C10 1.358(6)
C9 H9 0.82(5)
C10 C11 1.524(6)
C11 N14 1.478(6)
C11 C12 1.505(7)
C11 H11 1.05(5)
C12 C13 1.313(7)
C12 H12 1.05(7)
C13 H13A 0.85(6)
C13 H13B 0.98(6)
N14 N15 1.419(6)
N14 H14 0.64(4)
N15 C20 1.349(5)
N15 C16 1.357(6)
C16 C17 1.365(8)
C16 H16 0.85(5)
C17 C18 1.385(6)
C17 H17 0.85(4)
C18 C19 1.387(7)
C18 H18 0.91(5)
C19 C20 1.369(7)
C19 H19 0.92(4)
C20 H20 0.94(4)

loop_
_geom_torsion_atom_site_label_1
_geom_torsion_atom_site_label_2
_geom_torsion_atom_site_label_3
_geom_torsion_atom_site_label_4
_geom_torsion
C10 C1 C2 C3 0.2(8)
C1 C2 C3 C4 179.7(5)
C1 C2 C3 C8 0.3(7)
C2 C3 C4 C5 -178.8(5)
C8 C3 C4 C5 0.7(8)
C3 C4 C5 C6 0.6(8)
C4 C5 C6 C7 -1.1(8)
C5 C6 C7 C8 0.4(7)
C6 C7 C8 C3 0.9(7)
C6 C7 C8 C9 179.1(4)
C4 C3 C8 C7 -1.4(7)
C2 C3 C8 C7 178.1(4)
C4 C3 C8 C9 -179.7(4)
C2 C3 C8 C9 -0.2(6)
C7 C8 C9 C10 -178.6(4)
C3 C8 C9 C10 -0.4(7)
C8 C9 C10 C1 0.9(7)
C8 C9 C10 C11 179.0(4)
C2 C1 C10 C9 -0.8(7)
C2 C1 C10 C11 -179.0(4)
C9 C10 C11 N14 -7.0(6)
C1 C10 C11 N14 171.2(4)
C9 C10 C11 C12 119.5(5)
C1 C10 C11 C12 -62.3(5)
N14 C11 C12 C13 -122.1(6)
C10 C11 C12 C13 114.4(6)
C12 C11 N14 N15 59.4(5)
C10 C11 N14 N15 -175.2(4)
C11 N14 N15 C20 87.7(5)
C11 N14 N15 C16 -93.0(5)
C20 N15 C16 C17 -0.3(8)
N14 N15 C16 C17 -179.5(5)
N15 C16 C17 C18 -2.1(9)
C16 C17 C18 C19 2.1(9)
C17 C18 C19 C20 0.2(8)
C16 N15 C20 C19 2.6(8)
N14 N15 C20 C19 -178.1(4)
C18 C19 C20 N15 -2.6(8)
